data_4343920
loop_
_publ_author_name
'Stinton, G.W.'
'Hampson, M.R.'
'Evans, J.S.O.'

_publ_section_title
;
 The 136-atom structure of Zr P2 O7 and Hf P2 O7 from powder diffraction
 data
;
_journal_name_full 'Inorganic Chemistry'
_journal_page_first 4352
_journal_page_last 4358
_journal_volume 45
_journal_year 2006
_chemical_formula_sum 'Hf O7 P2'
_chemical_name_systematic 'Hf (P2 O7)'
_space_group_IT_number 61
_symmetry_space_group_name_Hall '-P 2ac 2ab'
_symmetry_space_group_name_H-M 'P b c a'
_cell_angle_alpha 90
_cell_angle_beta 90
_cell_angle_gamma 90
_cell_formula_units_Z 108
_cell_length_a 24.652
_cell_length_b 24.6296
_cell_length_c 24.651
_cell_volume 14967.321
_citation_journal_id_ASTM INOCAJ
_cod_data_source_file Stinton_INOCAJ_2006_939.cif
_cod_data_source_block Hf1O7P2
_cod_original_cell_volume 14967.32
_cod_original_formula_sum 'Hf1 O7 P2'
_cod_database_code 4343920

loop_
_symmetry_equiv_pos_as_xyz
x,y,z
-x+1/2,-y,z+1/2
x+1/2,-y+1/2,-z
-x,y+1/2,-z+1/2
-x,-y,-z
x-1/2,y,-z-1/2
-x-1/2,y-1/2,z
x,-y-1/2,z-1/2

loop_
_atom_site_label
_atom_site_type_symbol
_atom_site_fract_x
_atom_site_fract_y
_atom_site_fract_z
_atom_site_occupancy
_atom_site_U_iso_or_equiv
O24 O-2 0.29689 0.07223 0.36865 1 0.0
O42 O-2 0.17449 0.17412 0.25567 1 0.0
O66 O-2 0.41662 0.17763 -0.00707 1 0.0
O5 O-2 0.24888 -0.03406 0.34271 1 0.0
O26 O-2 0.09036 0.2112 -0.01773 1 0.0
O38 O-2 0.18611 0.26201 0.20654 1 0.0
O93 O-2 0.16963 0.0223 -0.00027 1 0.0
P13 P+5 0.13768 0.13486 0.47692 1 0.0
O50 O-2 0.1587 0.08157 0.14431 1 0.0
O73 O-2 -0.03184 0.00326 0.24963 1 0.0
O43 O-2 0.02175 0.24177 0.14341 1 0.0
P23 P+5 0.36597 0.2064 -0.02871 1 0.0
O12 O-2 0.1723 -0.0187 0.08836 1 0.0
O76 O-2 0.34683 0.24071 0.12436 1 0.0
O83 O-2 0.00243 0.18145 0.01613 1 0.0
P6 P+5 0.19572 -0.02382 0.03448 1 0.0
Hf12 Hf+4 0.33433 0.32269 0.33903 1 0.0
O4 O-2 0.19742 -0.01486 0.42764 1 0.0
O85 O-2 0.01748 0.34353 0.16775 1 0.0
O71 O-2 -0.03078 0.13965 0.09863 1 0.0
O86 O-2 0.15258 0.49484 0.18286 1 0.0
Hf5 Hf+4 0.16365 0.00164 0.1679 1 0.0
O27 O-2 0.32079 0.15786 0.41857 1 0.0
O10 O-2 0.07778 0.36151 0.32293 1 0.0
O1 O-2 0.36729 0.18494 0.23058 1 0.0
P7 P+5 0.03033 0.19695 0.30735 1 0.0
P15 P+5 0.13013 0.13303 0.13029 1 0.0
O16 O-2 0.30769 0.35989 0.26661 1 0.0
O70 O-2 -0.08471 0.1339 0.01144 1 0.0
O37 O-2 0.15636 0.02746 0.24674 1 0.0
P3 P+5 0.19502 -0.04211 0.37213 1 0.0
O81 O-2 -0.10297 0.13336 0.37511 1 0.0
O53 O-2 0.18944 0.58823 0.18184 1 0.0
Hf11 Hf+4 0.15828 0.16736 -0.00498 1 0.0
O72 O-2 0.4215 0.30832 0.14798 1 0.0
Hf7 Hf+4 -0.00189 0.15873 0.4979 1 0.0
O55 O-2 0.25296 0.51195 0.17297 1 0.0
O54 O-2 0.07464 0.13385 0.15541 1 0.0
O78 O-2 0.34008 0.24922 0.30238 1 0.0
O63 O-2 0.01837 -0.08618 0.14584 1 0.0
O44 O-2 0.06997 0.03647 0.29839 1 0.0
O57 O-2 -0.01827 0.08747 0.53779 1 0.0
O49 O-2 0.21292 0.19589 0.60018 1 0.0
O95 O-2 0.34616 0.14839 0.32255 1 0.0
O28 O-2 0.2573 0.29767 0.36074 1 0.0
P2 P+5 -0.04429 0.12406 0.36867 1 0.0
P25 P+5 0.20766 0.20541 0.54078 1 0.0
Hf1 Hf+4 0.00046 0.16627 0.17398 1 0.0
O41 O-2 0.10067 0.30061 0.13107 1 0.0
O75 O-2 0.34812 0.33355 0.08132 1 0.0
O22 O-2 0.24909 0.15873 0.34702 1 0.0
O52 O-2 0.08272 0.1745 0.33144 1 0.0
Hf14 Hf+4 0.32571 0.16569 0.15735 1 0.0
O30 O-2 0.17752 0.31678 0.41631 1 0.0
O68 O-2 0.19552 0.26393 0.52794 1 0.0
O35 O-2 0.13093 0.14368 0.0709 1 0.0
O39 O-2 0.15579 0.08376 0.3292 1 0.0
O47 O-2 0.02486 0.25566 0.31981 1 0.0
O46 O-2 0.2534 0.18897 0.19304 1 0.0
O64 O-2 0.08097 -0.0085 0.16109 1 0.0
O11 O-2 0.14676 0.43288 0.29365 1 0.0
O36 O-2 0.01989 0.31042 0.07306 1 0.0
O69 O-2 0.00156 0.08005 0.0238 1 0.0
Hf6 Hf+4 0.16533 0.16493 0.33859 1 0.0
P10 P+5 0.03303 0.20886 -0.0324 1 0.0
P4 P+5 0.12745 0.03947 -0.04298 1 0.0
O88 O-2 0.14922 -0.01538 0.33729 1 0.0
O32 O-2 0.17221 0.24726 0.34684 1 0.0
O29 O-2 0.15983 0.07937 0.489 1 0.0
Hf13 Hf+4 0.33601 0.15953 0.50093 1 0.0
O21 O-2 0.15399 0.40797 0.13052 1 0.0
O67 O-2 0.3646 0.21004 -0.08907 1 0.0
O19 O-2 0.06861 0.45792 0.14624 1 0.0
O56 O-2 -0.09151 0.02121 0.52048 1 0.0
O65 O-2 0.36235 0.26097 -0.00532 1 0.0
P16 P+5 0.13164 0.03406 0.30212 1 0.0
O74 O-2 -0.0186 0.09232 0.2066 1 0.0
O61 O-2 -0.03445 0.42539 0.19841 1 0.0
O18 O-2 0.24032 0.36717 0.19649 1 0.0
O48 O-2 0.20872 0.52843 0.25785 1 0.0
P20 P+5 -0.03526 0.02897 0.53933 1 0.0
P17 P+5 0.28881 0.13326 0.02693 1 0.0
O82 O-2 0.31409 0.17603 -0.01083 1 0.0
O33 O-2 0.07752 0.13562 0.48299 1 0.0
O89 O-2 0.16219 0.1824 0.15509 1 0.0
P27 P+5 -0.04485 0.03715 0.20162 1 0.0
O9 O-2 0.25488 -0.0135 0.03614 1 0.0
Hf8 Hf+4 0.16717 -0.00326 0.5056 1 0.0
O13 O-2 0.02918 0.18958 0.24752 1 0.0
O40 O-2 0.32395 0.08362 0.02177 1 0.0
O62 O-2 0.03458 -0.0222 0.07193 1 0.0
P8 P+5 0.29871 0.36877 0.20761 1 0.0
P18 P+5 0.19466 0.20252 0.20457 1 0.0
Hf2 Hf+4 0.17809 0.50098 0.33031 1 0.0
O14 O-2 0.12601 0.35717 0.23454 1 0.0
O77 O-2 -0.10449 0.04067 0.19109 1 0.0
O60 O-2 -0.02321 0.34605 0.25871 1 0.0
Hf3 Hf+4 0.00072 0.33387 0.33785 1 0.0
O8 O-2 0.1472 0.02406 -0.09649 1 0.0
O6 O-2 0.11944 0.09939 -0.03785 1 0.0
Hf4 Hf+4 0.1702 0.33386 0.16637 1 0.0
P21 P+5 -0.03351 0.36445 0.20204 1 0.0
P26 P+5 0.36225 0.29957 0.13099 1 0.0
O58 O-2 -0.02847 0.00414 0.59536 1 0.0
O87 O-2 0 0 0.5 1 0.0
P9 P+5 0.12748 0.46252 0.13416 1 0.0
P1 P+5 0.37066 0.19779 0.28936 1 0.0
O15 O-2 0.18339 -0.07914 0.00954 1 0.0
O20 O-2 0.32507 0.42092 0.18847 1 0.0
O23 O-2 0.02187 0.17742 -0.08387 1 0.0
O25 O-2 0.01244 0.26654 -0.03917 1 0.0
O2 O-2 -0.01713 0.12401 0.42313 1 0.0
O84 O-2 0.17897 0.34277 0.31829 1 0.0
P12 P+5 0.19764 0.30032 0.36156 1 0.0
O51 O-2 0.25747 0.18613 0.51175 1 0.0
P5 P+5 0.13078 0.37483 0.29196 1 0.0
O17 O-2 0.13701 0.49445 0.08262 1 0.0
O3 O-2 0.17838 -0.10064 0.37544 1 0.0
P24 P+5 -0.02867 0.13132 0.03836 1 0.0
Hf9 Hf+4 -0.00028 -0.0017 0.32408 1 0.0
O94 O-2 0.32402 0.31854 0.17685 1 0.0
P11 P+5 0.30161 0.13363 0.36551 1 0.0
P19 P+5 0.20187 0.53178 0.19896 1 0.0
O79 O-2 -0.03441 0.0722 0.34129 1 0.0
O45 O-2 0.2314 0.12391 0.00715 1 0.0
Hf10 Hf+4 0 0 0 1 0.0
O34 O-2 0.28729 0.15412 0.08509 1 0.0
O59 O-2 -0.08508 0.34042 0.17908 1 0.0
O31 O-2 0.157 0.15616 0.42158 1 0.0
P14 P+5 0.04065 0.29688 0.12808 1 0.0
P22 P+5 0.02965 -0.02734 0.13249 1 0.0
O80 O-2 0.4276 0.20233 0.30519 1 0.0
O92 O-2 -0.01977 0.0077 0.1522 1 0.0
O7 O-2 0.07624 0.00908 -0.03219 1 0.0
O91 O-2 0.15857 0.17216 0.52103 1 0.0
O90 O-2 -0.02171 0.17081 0.33362 1 0.0
